data_7019473
loop_
_publ_author_name
'Alvarez, Celedonio M.'
'Alvarez-Miguel, Luc\'ia'
'Garc\'ia-Rodr\'iguez, Ra\'ul'
'Miguel, Daniel'

_publ_section_title
;
 Complexes with 3-(pyridin-2-yl)imidazo[1,5-a]pyridine ligands by
 spontaneous dimerization of pyridine-2-carboxaldehyde within the
 coordination sphere of manganese(ii) in a one-pot reaction.
;
_journal_issue 23
_journal_name_full 'Dalton transactions (Cambridge, England : 2003)'
_journal_page_first 7041
_journal_page_last 7046
_journal_paper_doi 10.1039/c2dt30453h
_journal_volume 41
_journal_year 2012
_chemical_formula_sum 'C28 H33 Mn N3 O4 P2 S4'
_chemical_formula_weight 720.69
_chemical_name_systematic
;
?
;
_space_group_IT_number 2
_symmetry_cell_setting triclinic
_symmetry_space_group_name_Hall '-P 1'
_symmetry_space_group_name_H-M 'P -1'
_atom_sites_solution_hydrogens geom
_atom_sites_solution_primary direct
_atom_sites_solution_secondary difmap
_audit_creation_method SHELXL-97
_cell_angle_alpha 93.077(4)
_cell_angle_beta 92.869(4)
_cell_angle_gamma 94.410(3)
_cell_formula_units_Z 2
_cell_length_a 9.9962(4)
_cell_length_b 10.7939(4)
_cell_length_c 15.5695(8)
_cell_measurement_reflns_used 6104
_cell_measurement_temperature 293(2)
_cell_measurement_theta_max 29.4720
_cell_measurement_theta_min 2.0423
_cell_volume 1670.05(13)
_computing_cell_refinement
;
CrysAlisPro, Oxford Diffraction Ltd.,
Version 1.171.34.40 (release 27-08-2010 CrysAlis171 .NET)
(compiled Aug 27 2010,11:50:40)
;
_computing_data_collection
;
CrysAlisPro, Oxford Diffraction Ltd.,
Version 1.171.34.40 (release 27-08-2010 CrysAlis171 .NET)
(compiled Aug 27 2010,11:50:40)
;
_computing_data_reduction
;
CrysAlisPro, Oxford Diffraction Ltd.,
Version 1.171.34.40 (release 27-08-2010 CrysAlis171 .NET)
(compiled Aug 27 2010,11:50:40)
;
_computing_structure_refinement 'SHELXL-97 (Sheldrick, 1997)'
_computing_structure_solution 'SHELXS-97 (Sheldrick, 1990)'
_diffrn_ambient_temperature 293(2)
_diffrn_detector_area_resol_mean 10.4757
_diffrn_measured_fraction_theta_full 1.000
_diffrn_measured_fraction_theta_max 0.833
_diffrn_measurement_details
;
1 omega 28.00 54.00 1.0000 13.0800
omega____ theta____ kappa____ phi______ frames
- -11.8877 77.0000 60.0000 26

2 omega -19.00 91.00 1.0000 13.0800
omega____ theta____ kappa____ phi______ frames
- 12.4346 77.0000 -30.0000 110

3 omega -2.00 82.00 1.0000 13.0800
omega____ theta____ kappa____ phi______ frames
- 12.4346 77.0000 90.0000 84

4 omega -21.00 91.00 1.0000 13.0800
omega____ theta____ kappa____ phi______ frames
- 12.4346 77.0000 -150.0000 112

;
_diffrn_measurement_device_type 'SuperNova, Dual, Cu at zero, Atlas'
_diffrn_measurement_method '\w scans'
_diffrn_orient_matrix_UB_11 0.0165053000
_diffrn_orient_matrix_UB_12 0.0126301000
_diffrn_orient_matrix_UB_13 0.0446097000
_diffrn_orient_matrix_UB_21 0.0548503000
_diffrn_orient_matrix_UB_22 0.0415166000
_diffrn_orient_matrix_UB_23 -0.0098711000
_diffrn_orient_matrix_UB_31 -0.0424134000
_diffrn_orient_matrix_UB_32 0.0497526000
_diffrn_orient_matrix_UB_33 0.0004157000
_diffrn_radiation_monochromator mirror
_diffrn_radiation_source 'SuperNova (Mo) X-ray Source'
_diffrn_radiation_type 'Mo K\a'
_diffrn_radiation_wavelength 0.7107
_diffrn_reflns_av_R_equivalents 0.0284
_diffrn_reflns_av_sigmaI/netI 0.0890
_diffrn_reflns_limit_h_max 13
_diffrn_reflns_limit_h_min -11
_diffrn_reflns_limit_k_max 10
_diffrn_reflns_limit_k_min -14
_diffrn_reflns_limit_l_max 20
_diffrn_reflns_limit_l_min -20
_diffrn_reflns_number 14617
_diffrn_reflns_theta_full 26.00
_diffrn_reflns_theta_max 29.4720
_diffrn_reflns_theta_min 2.0423
_exptl_absorpt_coefficient_mu 0.778
_exptl_absorpt_correction_T_max 1.00000
_exptl_absorpt_correction_T_min 0.92412
_exptl_absorpt_correction_type multi-scan
_exptl_absorpt_process_details
;
CrysAlisPro, Oxford Diffraction Ltd.,
Version 1.171.34.40 (release 27-08-2010 CrysAlis171 .NET)
(compiled Aug 27 2010,11:50:40)
Empirical absorption correction using spherical harmonics,
implemented in SCALE3 ABSPACK scaling algorithm.
;
_exptl_crystal_colour orange-red
_exptl_crystal_density_diffrn 1.433
_exptl_crystal_density_method 'not measured'
_exptl_crystal_description plate
_exptl_crystal_F_000 746
_exptl_crystal_size_max 0.3987
_exptl_crystal_size_mid 0.3723
_exptl_crystal_size_min 0.1326
_refine_diff_density_max 0.819
_refine_diff_density_min -0.419
_refine_diff_density_rms 0.100
_refine_ls_extinction_coef 0.0026(6)
_refine_ls_extinction_expression Fc^*^=kFc[1+0.001xFc^2^\l^3^/sin(2\q)]^-1/4^
_refine_ls_extinction_method SHELXL
_refine_ls_goodness_of_fit_ref 1.060
_refine_ls_hydrogen_treatment constr
_refine_ls_matrix_type full
_refine_ls_number_parameters 386
_refine_ls_number_reflns 7756
_refine_ls_number_restraints 0
_refine_ls_restrained_S_all 1.060
_refine_ls_R_factor_all 0.0939
_refine_ls_R_factor_gt 0.0704
_refine_ls_shift/su_max 0.000
_refine_ls_shift/su_mean 0.000
_refine_ls_structure_factor_coef Fsqd
_refine_ls_weighting_details 'calc w=1/[\s^2^(Fo^2^)+(0.0261P)^2^+10.8999P] where P=(Fo^2^+2Fc^2^)/3'
_refine_ls_weighting_scheme calc
_refine_ls_wR_factor_gt 0.1866
_refine_ls_wR_factor_ref 0.1981
_reflns_number_gt 5719
_reflns_number_total 7756
_reflns_threshold_expression >2sigma(I)
_cod_data_source_file c2dt30453h.txt
_cod_data_source_block Compound_2b_mnqoxab
_cod_original_cell_volume 1670.04(13)
_cod_database_code 7019473

loop_
_symmetry_equiv_pos_as_xyz
'x, y, z'
'-x, -y, -z'

loop_
_atom_site_label
_atom_site_type_symbol
_atom_site_fract_x
_atom_site_fract_y
_atom_site_fract_z
_atom_site_U_iso_or_equiv
_atom_site_adp_type
_atom_site_occupancy
_atom_site_symmetry_multiplicity
_atom_site_calc_flag
_atom_site_refinement_flags
_atom_site_disorder_assembly
_atom_site_disorder_group
Mn1 Mn 0.19467(9) 0.70963(8) 0.74195(5) 0.0385(2) Uani 1 1 d . . .
S1 S 0.16659(18) 0.47735(15) 0.76778(12) 0.0549(4) Uani 1 1 d . . .
S2 S 0.41997(18) 0.68176(16) 0.83082(12) 0.0566(5) Uani 1 1 d . . .
S3 S 0.05405(19) 0.78911(15) 0.86657(11) 0.0552(5) Uani 1 1 d . . .
S4 S 0.23121(18) 0.95681(15) 0.73558(12) 0.0555(5) Uani 1 1 d . . .
N1 N 0.0305(4) 0.6816(4) 0.6227(3) 0.0359(10) Uani 1 1 d . . .
N2 N 0.3014(5) 0.7097(4) 0.6195(3) 0.0387(10) Uani 1 1 d . . .
N3 N 0.3051(5) 0.8084(4) 0.4987(3) 0.0373(10) Uani 1 1 d . . .
P1 P 0.34206(17) 0.50953(15) 0.83477(10) 0.0450(4) Uani 1 1 d . . .
P2 P 0.13103(17) 0.95628(15) 0.84164(11) 0.0446(4) Uani 1 1 d . A .
C1 C -0.0975(5) 0.6255(5) 0.6218(4) 0.0390(12) Uani 1 1 d . . .
C2 C -0.1723(6) 0.5934(5) 0.5435(4) 0.0427(13) Uani 1 1 d . . .
C3 C -0.1151(6) 0.6245(6) 0.4670(4) 0.0490(15) Uani 1 1 d . . .
H3 H -0.1637 0.6069 0.4147 0.059 Uiso 1 1 calc R . .
C4 C 0.0119(6) 0.6807(6) 0.4687(4) 0.0471(14) Uani 1 1 d . . .
H4 H 0.0515 0.7001 0.4178 0.057 Uiso 1 1 calc R . .
C5 C 0.0822(6) 0.7087(5) 0.5487(3) 0.0368(12) Uani 1 1 d . . .
C6 C 0.2264(5) 0.7503(5) 0.5559(4) 0.0364(12) Uani 1 1 d . . .
C7 C 0.4324(6) 0.7367(5) 0.6024(4) 0.0408(13) Uani 1 1 d . . .
H7 H 0.5063 0.7183 0.6366 0.049 Uiso 1 1 calc R . .
C8 C 0.4379(5) 0.7952(5) 0.5268(4) 0.0399(12) Uani 1 1 d . . .
C9 C 0.5442(6) 0.8368(6) 0.4738(4) 0.0490(15) Uani 1 1 d . . .
H9 H 0.6326 0.8225 0.4889 0.059 Uiso 1 1 calc R . .
C10 C 0.5156(7) 0.8960(6) 0.4030(4) 0.0555(17) Uani 1 1 d . . .
H10 H 0.5832 0.9158 0.3660 0.067 Uiso 1 1 calc R . .
C11 C 0.3819(7) 0.9295(6) 0.3833(4) 0.0488(15) Uani 1 1 d . . .
C12 C 0.2757(6) 0.8913(5) 0.4337(4) 0.0406(13) Uani 1 1 d . . .
C13 C -0.1516(6) 0.5937(6) 0.7000(4) 0.0501(15) Uani 1 1 d . . .
H13 H -0.1040 0.6162 0.7520 0.060 Uiso 1 1 calc R . .
C14 C -0.2768(7) 0.5285(7) 0.6986(5) 0.0595(18) Uani 1 1 d . . .
H14 H -0.3123 0.5053 0.7499 0.071 Uiso 1 1 calc R . .
C15 C -0.3498(7) 0.4974(7) 0.6210(5) 0.0621(19) Uani 1 1 d . . .
H15 H -0.4340 0.4543 0.6214 0.075 Uiso 1 1 calc R . .
C16 C -0.3013(6) 0.5283(6) 0.5456(5) 0.0517(16) Uani 1 1 d . . .
H16 H -0.3522 0.5072 0.4946 0.062 Uiso 1 1 calc R . .
C17 C 0.3554(8) 1.0137(7) 0.3186(4) 0.0617(19) Uani 1 1 d . . .
H17 H 0.4223 1.0377 0.2822 0.074 Uiso 1 1 calc R . .
C18 C 0.2323(10) 1.0595(7) 0.3096(5) 0.073(2) Uani 1 1 d . . .
H18 H 0.2162 1.1149 0.2673 0.088 Uiso 1 1 calc R . .
C19 C 0.1317(8) 1.0244(7) 0.3626(5) 0.0637(19) Uani 1 1 d . . .
H19 H 0.0486 1.0570 0.3559 0.076 Uiso 1 1 calc R . .
C20 C 0.1525(7) 0.9411(6) 0.4257(4) 0.0523(15) Uani 1 1 d . . .
H20 H 0.0848 0.9190 0.4622 0.063 Uiso 1 1 calc R . .
O31 O 0.4486(5) 0.4195(5) 0.8041(4) 0.0672(14) Uani 1 1 d . . .
C31 C 0.4188(10) 0.2844(8) 0.8041(8) 0.098(3) Uani 1 1 d . . .
H31A H 0.3383 0.2672 0.8351 0.118 Uiso 1 1 calc R . .
H31B H 0.4005 0.2513 0.7452 0.118 Uiso 1 1 calc R . .
C32 C 0.5208(12) 0.2244(10) 0.8408(10) 0.147(6) Uani 1 1 d . . .
H32A H 0.5188 0.2336 0.9024 0.221 Uiso 1 1 calc R . .
H32B H 0.6054 0.2599 0.8231 0.221 Uiso 1 1 calc R . .
H32C H 0.5099 0.1377 0.8227 0.221 Uiso 1 1 calc R . .
O32 O 0.3281(6) 0.4671(5) 0.9292(3) 0.0707(15) Uani 1 1 d . . .
C33 C 0.2404(13) 0.5245(9) 0.9878(6) 0.104(4) Uani 1 1 d . . .
H33A H 0.2844 0.6027 1.0120 0.125 Uiso 1 1 calc R . .
H33B H 0.1588 0.5426 0.9561 0.125 Uiso 1 1 calc R . .
C34 C 0.2068(14) 0.4487(11) 1.0544(7) 0.137(5) Uani 1 1 d . . .
H34A H 0.2848 0.4096 1.0744 0.205 Uiso 1 1 calc R . .
H34B H 0.1377 0.3859 1.0338 0.205 Uiso 1 1 calc R . .
H34C H 0.1749 0.4982 1.1010 0.205 Uiso 1 1 calc R . .
O33 O 0.0095(5) 1.0424(4) 0.8384(3) 0.0583(12) Uani 1 1 d . . .
C35 C 0.0309(8) 1.1723(6) 0.8218(6) 0.074(2) Uani 1 1 d . . .
H35A H 0.0661 1.1811 0.7654 0.088 Uiso 1 1 calc R . .
H35B H 0.0956 1.2139 0.8645 0.088 Uiso 1 1 calc R . .
C36 C -0.0973(10) 1.2284(8) 0.8258(9) 0.116(4) Uani 1 1 d . . .
H36A H -0.1282 1.2247 0.8830 0.174 Uiso 1 1 calc R . .
H36B H -0.1622 1.1836 0.7858 0.174 Uiso 1 1 calc R . .
H36C H -0.0855 1.3136 0.8111 0.174 Uiso 1 1 calc R . .
O34 O 0.2312(6) 1.0212(5) 0.9151(3) 0.0772(16) Uani 1 1 d G . .
C37A C 0.2007(8) 1.0267(16) 1.0043(4) 0.087(5) Uani 0.60 1 d PG A 1
H37A H 0.1696 0.9447 1.0212 0.104 Uiso 0.60 1 d PG A 1
H37B H 0.1304 1.0823 1.0137 0.104 Uiso 0.60 1 d PG A 1
C37B C 0.2946(18) 0.9697(8) 0.9888(6) 0.121(11) Uani 0.40 1 d PG A 2
H37C H 0.3765 0.9337 0.9730 0.146 Uiso 0.40 1 d PG A 2
H37D H 0.2348 0.9050 1.0105 0.146 Uiso 0.40 1 d PG A 2
C38 C 0.3260(11) 1.0735(11) 1.0563(4) 0.126(4) Uani 1 1 d G A .
H38A H 0.3668 1.1412 1.0313 0.188 Uiso 1 1 d G A .
H38B H 0.3924 1.0129 1.0693 0.188 Uiso 1 1 d G A .
H38C H 0.2831 1.0936 1.1072 0.188 Uiso 1 1 d G A .

loop_
_atom_site_aniso_label
_atom_site_aniso_U_11
_atom_site_aniso_U_22
_atom_site_aniso_U_33
_atom_site_aniso_U_23
_atom_site_aniso_U_13
_atom_site_aniso_U_12
Mn1 0.0439(5) 0.0367(5) 0.0349(5) 0.0027(3) 0.0052(4) -0.0002(4)
S1 0.0568(10) 0.0399(8) 0.0658(11) 0.0102(7) -0.0072(8) -0.0081(7)
S2 0.0556(10) 0.0487(9) 0.0622(11) 0.0043(8) -0.0114(8) -0.0088(7)
S3 0.0689(11) 0.0411(8) 0.0564(10) 0.0020(7) 0.0273(8) -0.0049(7)
S4 0.0625(10) 0.0407(8) 0.0643(11) 0.0033(7) 0.0280(9) -0.0043(7)
N1 0.038(2) 0.037(2) 0.032(2) -0.0009(18) 0.0040(19) -0.0001(19)
N2 0.039(2) 0.042(3) 0.036(2) 0.004(2) 0.004(2) 0.002(2)
N3 0.041(2) 0.037(2) 0.035(2) 0.0012(19) 0.007(2) 0.0034(19)
P1 0.0500(9) 0.0443(9) 0.0416(8) 0.0081(7) 0.0050(7) 0.0045(7)
P2 0.0497(9) 0.0377(8) 0.0454(9) -0.0037(6) 0.0093(7) -0.0021(7)
C1 0.034(3) 0.035(3) 0.048(3) 0.000(2) 0.006(2) 0.002(2)
C2 0.034(3) 0.040(3) 0.052(3) -0.009(3) -0.002(3) 0.003(2)
C3 0.050(4) 0.054(4) 0.040(3) -0.009(3) -0.006(3) 0.002(3)
C4 0.052(4) 0.054(4) 0.035(3) -0.002(3) 0.003(3) 0.005(3)
C5 0.040(3) 0.036(3) 0.034(3) -0.001(2) 0.003(2) 0.003(2)
C6 0.036(3) 0.037(3) 0.037(3) 0.001(2) 0.007(2) 0.002(2)
C7 0.037(3) 0.041(3) 0.044(3) 0.002(2) 0.006(2) 0.004(2)
C8 0.034(3) 0.041(3) 0.044(3) 0.000(2) 0.008(2) 0.003(2)
C9 0.043(3) 0.050(4) 0.054(4) 0.001(3) 0.015(3) 0.000(3)
C10 0.058(4) 0.057(4) 0.052(4) -0.001(3) 0.027(3) -0.011(3)
C11 0.061(4) 0.046(3) 0.038(3) 0.003(3) 0.008(3) -0.011(3)
C12 0.050(3) 0.038(3) 0.033(3) 0.000(2) 0.004(2) 0.000(2)
C13 0.041(3) 0.059(4) 0.048(4) 0.001(3) 0.005(3) -0.006(3)
C14 0.045(4) 0.064(4) 0.070(5) 0.012(4) 0.014(3) -0.006(3)
C15 0.039(3) 0.053(4) 0.092(6) -0.005(4) 0.003(4) -0.009(3)
C16 0.039(3) 0.047(4) 0.067(4) -0.012(3) -0.007(3) -0.001(3)
C17 0.085(5) 0.061(4) 0.036(3) 0.013(3) 0.004(3) -0.018(4)
C18 0.106(7) 0.063(5) 0.049(4) 0.024(4) -0.016(4) -0.008(5)
C19 0.074(5) 0.060(4) 0.057(4) 0.011(3) -0.010(4) 0.007(4)
C20 0.057(4) 0.051(4) 0.050(4) 0.009(3) 0.001(3) 0.008(3)
O31 0.059(3) 0.053(3) 0.092(4) 0.001(3) 0.016(3) 0.009(2)
C31 0.093(7) 0.050(5) 0.152(10) -0.011(5) 0.018(7) 0.013(5)
C32 0.105(9) 0.075(7) 0.260(18) 0.032(9) -0.046(10) 0.024(6)
O32 0.094(4) 0.071(3) 0.050(3) 0.019(2) 0.010(3) 0.017(3)
C33 0.171(11) 0.084(7) 0.064(6) 0.010(5) 0.046(6) 0.019(7)
C34 0.193(14) 0.123(10) 0.107(9) 0.036(7) 0.082(9) 0.027(9)
O33 0.055(3) 0.044(2) 0.077(3) -0.001(2) 0.018(2) 0.004(2)
C35 0.073(5) 0.040(4) 0.110(7) 0.011(4) 0.018(5) 0.003(3)
C36 0.090(7) 0.042(5) 0.223(14) 0.011(6) 0.052(8) 0.016(4)
O34 0.099(4) 0.067(3) 0.058(3) -0.008(3) -0.012(3) -0.022(3)
C37A 0.089(11) 0.113(13) 0.055(8) -0.013(8) 0.023(8) -0.018(9)
C37B 0.12(3) 0.078(18) 0.16(3) -0.022(18) -0.03(2) -0.002(16)
C38 0.137(10) 0.162(12) 0.068(6) -0.017(7) -0.029(7) -0.007(9)

loop_
_atom_type_symbol
_atom_type_description
_atom_type_scat_dispersion_real
_atom_type_scat_dispersion_imag
_atom_type_scat_source
C C 0.0033 0.0016 'International Tables Vol C Tables 4.2.6.8 and 6.1.1.4'
H H 0.0000 0.0000 'International Tables Vol C Tables 4.2.6.8 and 6.1.1.4'
N N 0.0061 0.0033 'International Tables Vol C Tables 4.2.6.8 and 6.1.1.4'
O O 0.0106 0.0060 'International Tables Vol C Tables 4.2.6.8 and 6.1.1.4'
P P 0.1023 0.0942 'International Tables Vol C Tables 4.2.6.8 and 6.1.1.4'
S S 0.1246 0.1234 'International Tables Vol C Tables 4.2.6.8 and 6.1.1.4'
Mn Mn 0.3368 0.7283 'International Tables Vol C Tables 4.2.6.8 and 6.1.1.4'

loop_
_exptl_crystal_face_index_h
_exptl_crystal_face_index_k
_exptl_crystal_face_index_l
_exptl_crystal_face_perp_dist
_exptl_oxdiff_crystal_face_indexfrac_h
_exptl_oxdiff_crystal_face_indexfrac_k
_exptl_oxdiff_crystal_face_indexfrac_l
_exptl_oxdiff_crystal_face_x
_exptl_oxdiff_crystal_face_y
_exptl_oxdiff_crystal_face_z
-12 -5 -5 0.1561 -12.0000 -5.0000 -5.0000 -0.4847 -0.8167 0.2580
-9 12 0 0.1742 -9.0000 12.0000 0.0000 0.0037 0.0048 0.9791
9 9 6 0.1477 9.0000 9.0000 6.0000 0.5306 0.8084 0.0688
11 -11 1 0.1813 11.0000 -11.0000 1.0000 0.0867 0.1366 -1.0137
0 -1 22 0.0427 -0.0000 -1.0000 22.0000 0.9689 -0.2593 -0.0411
-8 -11 -3 0.2101 -8.0000 -11.0000 -3.0000 -0.4056 -0.8663 -0.2096
0 0 -22 0.0768 0.0000 0.0000 -22.0000 -0.9815 0.2177 -0.0086
8 12 3 0.1513 8.0000 12.0000 3.0000 0.4183 0.9079 0.2594
11 9 3 0.1720 11.0000 9.0000 3.0000 0.4298 0.9478 -0.0172

loop_
_geom_angle_atom_site_label_1
_geom_angle_atom_site_label_2
_geom_angle_atom_site_label_3
_geom_angle
N2 Mn1 N1 71.26(16)
N2 Mn1 S1 101.80(13)
N1 Mn1 S1 90.81(12)
N2 Mn1 S3 159.14(13)
N1 Mn1 S3 102.30(12)
S1 Mn1 S3 98.05(6)
N2 Mn1 S2 90.98(13)
N1 Mn1 S2 157.47(12)
S1 Mn1 S2 79.09(6)
S3 Mn1 S2 99.04(7)
N2 Mn1 S4 83.50(13)
N1 Mn1 S4 95.24(12)
S1 Mn1 S4 173.01(7)
S3 Mn1 S4 77.27(5)
S2 Mn1 S4 96.41(6)
P1 S1 Mn1 84.53(7)
P1 S2 Mn1 83.11(8)
P2 S3 Mn1 85.36(7)
P2 S4 Mn1 83.35(7)
C5 N1 C1 118.9(5)
C5 N1 Mn1 112.4(4)
C1 N1 Mn1 127.8(4)
C6 N2 C7 107.4(5)
C6 N2 Mn1 111.4(4)
C7 N2 Mn1 132.4(4)
C6 N3 C8 106.1(5)
C6 N3 C12 131.9(5)
C8 N3 C12 120.6(5)
O31 P1 O32 99.2(3)
O31 P1 S2 108.4(2)
O32 P1 S2 113.0(2)
O31 P1 S1 112.2(2)
O32 P1 S1 110.0(2)
S2 P1 S1 113.14(10)
O34 P2 O33 104.2(3)
O34 P2 S3 114.5(2)
O33 P2 S3 106.30(19)
O34 P2 S4 105.8(2)
O33 P2 S4 112.8(2)
S3 P2 S4 113.07(10)
N1 C1 C13 119.2(5)
N1 C1 C2 121.0(5)
C13 C1 C2 119.7(5)
C3 C2 C1 118.3(5)
C3 C2 C16 122.8(6)
C1 C2 C16 118.9(6)
C4 C3 C2 120.2(6)
C3 C4 C5 118.8(6)
N1 C5 C4 122.7(5)
N1 C5 C6 114.3(5)
C4 C5 C6 122.2(5)
N2 C6 N3 110.6(5)
N2 C6 C5 118.1(5)
N3 C6 C5 130.2(5)
N2 C7 C8 109.1(5)
C7 C8 N3 106.5(5)
C7 C8 C9 134.7(6)
N3 C8 C9 118.7(5)
C10 C9 C8 119.8(6)
C9 C10 C11 120.8(6)
C12 C11 C17 117.5(7)
C12 C11 C10 120.8(6)
C17 C11 C10 121.3(6)
C20 C12 C11 121.4(6)
C20 C12 N3 121.8(5)
C11 C12 N3 116.5(5)
C14 C13 C1 119.2(6)
C13 C14 C15 120.6(7)
C16 C15 C14 121.4(6)
C15 C16 C2 120.3(6)
C18 C17 C11 120.5(7)
C17 C18 C19 120.6(7)
C18 C19 C20 120.9(7)
C12 C20 C19 119.0(7)
C31 O31 P1 120.0(5)
C32 C31 O31 113.3(9)
C33 O32 P1 121.9(5)
C34 C33 O32 112.2(9)
C35 O33 P2 120.9(4)
O33 C35 C36 108.7(6)
C37A O34 P2 122.8(5)
C37B O34 P2 130.1(6)
O34 C37A C38 108.0
O34 C37B C38 107.6

loop_
_geom_bond_atom_site_label_1
_geom_bond_atom_site_label_2
_geom_bond_distance
Mn1 N2 2.231(5)
Mn1 N1 2.406(5)
Mn1 S1 2.5569(18)
Mn1 S3 2.5992(18)
Mn1 S2 2.629(2)
Mn1 S4 2.6728(18)
S1 P1 1.992(2)
S2 P1 1.965(2)
S3 P2 1.972(2)
S4 P2 1.974(2)
N1 C5 1.324(7)
N1 C1 1.371(7)
N2 C6 1.326(7)
N2 C7 1.363(7)
N3 C6 1.364(7)
N3 C8 1.397(7)
N3 C12 1.420(7)
P1 O31 1.571(5)
P1 O32 1.573(5)
P2 O34 1.579(5)
P2 O33 1.585(5)
C1 C13 1.405(8)
C1 C2 1.411(8)
C2 C3 1.391(9)
C2 C16 1.424(8)
C3 C4 1.363(9)
C4 C5 1.406(8)
C5 C6 1.474(8)
C7 C8 1.366(8)
C8 C9 1.437(8)
C9 C10 1.333(9)
C10 C11 1.434(10)
C11 C12 1.402(8)
C11 C17 1.421(9)
C12 C20 1.383(9)
C13 C14 1.387(9)
C14 C15 1.391(10)
C15 C16 1.340(10)
C17 C18 1.364(11)
C18 C19 1.376(11)
C19 C20 1.387(9)
O31 C31 1.466(9)
C31 C32 1.367(13)
O32 C33 1.445(10)
C33 C34 1.394(12)
O33 C35 1.441(8)
C35 C36 1.461(11)
O34 C37A 1.4355
O34 C37B 1.4416
C37A C38 1.4960
C37B C38 1.4983
